data_1010329
loop_
_publ_author_name
'Taylor, W H'
'Jackson, W W'

_publ_section_title 'The Structure of Cyanite, Al~2~ Si O~5~'
_journal_coden_ASTM PRLAAZ
_journal_name_full
;
Proceedings of the Royal Society of London, Series A: Mathematical and
Physical Sciences (76,1906-)
;
_journal_page_first 132
_journal_page_last 146
_journal_paper_doi 10.1098/rspa.1928.0088
_journal_volume 119
_journal_year 1928
_chemical_formula_structural 'Al2 Si O5'
_chemical_formula_sum 'Al2 O5 Si'
_chemical_name_systematic 'Dialuminium silicate oxide'
_space_group_IT_number 2
_symmetry_cell_setting triclinic
_symmetry_Int_Tables_number 2
_symmetry_space_group_name_Hall '-P 1'
_symmetry_space_group_name_H-M 'P -1'
_cell_angle_alpha 90.092
_cell_angle_beta 101.033
_cell_angle_gamma 105.742
_cell_formula_units_Z 4
_cell_length_a 7.09(2)
_cell_length_b 7.72(4)
_cell_length_c 5.56(2)
_cell_volume 287.0
_cod_database_code 1010329

loop_
_symmetry_equiv_pos_as_xyz
x,y,z
-x,-y,-z

loop_
_atom_site_label
_atom_site_type_symbol
_atom_site_symmetry_multiplicity
_atom_site_Wyckoff_symbol
_atom_site_fract_x
_atom_site_fract_y
_atom_site_fract_z
_atom_site_occupancy
_atom_site_attached_hydrogens
_atom_site_calc_flag
O1 O2- 2 i 0.4 0.35 -0.4 1. 0 d
O2 O2- 2 i 0.4 -0.15 -0.4 1. 0 d
O3 O2- 2 i 0.2 0.05 -0.2 1. 0 d
O4 O2- 2 i 0.2 -0.45 -0.2 1. 0 d
O5 O2- 2 i 0.4 0.35 0.1 1. 0 d
O6 O2- 2 i 0.4 -0.15 0.1 1. 0 d
O7 O2- 2 i 0.2 0.05 0.3 1. 0 d
O8 O2- 2 i 0.2 -0.45 0.3 1. 0 d
O9 O2- 2 i 0. 0.25 0.5 1. 0 d
O10 O2- 2 i 0. 0.25 0. 1. 0 d
Si1 Si4+ 2 i 0.2 0.42 -0.48 1. 0 d
Si2 Si4+ 2 i 0.2 0.18 0.02 1. 0 d
Al1 Al3+ 2 i 0.23 -0.21 0.3 1. 0 d
Al2 Al3+ 2 i 0.17 -0.21 -0.2 1. 0 d
Al3 Al3+ 2 i 0.38 0.11 0.07 1. 0 d
Al4 Al3+ 2 i 0.38 -0.42 -0.43 1. 0 d

loop_
_atom_type_symbol
_atom_type_oxidation_number
O2- -2.000
Si4+ 4.000
Al3+ 3.000
